data_2008843
loop_
_publ_author_name
'Anthony R. J. Genge'
'Raymond J. Boffey'
'Jeremy D. Kilburn'

_publ_section_title
(3<i>S</i>,3a<i>R</i>,6<i>S</i>,7a<i>R</i>)-3-{2-[(3<i>R</i>,3a<i>S</i>,6<i>R</i>,7a<i>S</i>)-6-Hydroxy-6-methyl-5-methyleneperhydrobenzo[<i>b</i>]furan-3-yl]ethyl}-6-methyl-5-methyleneperhydrobenzo[<i>b</i>]furan-6-ol
_journal_issue 8
_journal_name_full 'Acta Crystallographica Section C'
_journal_page_first IUC9900089
_journal_paper_doi 10.1107/S0108270199098972
_journal_volume 55
_journal_year 1999
_chemical_formula_moiety 'C22 H34 O4'
_chemical_formula_sum 'C22 H34 O4'
_chemical_formula_weight 362.51
_space_group_IT_number 2
_symmetry_cell_setting triclinic
_symmetry_space_group_name_Hall '-P 1'
_symmetry_space_group_name_H-M 'P -1'
_cell_angle_alpha 98.67(2)
_cell_angle_beta 100.73(2)
_cell_angle_gamma 70.49(2)
_cell_formula_units_Z 1
_cell_length_a 8.301(2)
_cell_length_b 9.287(2)
_cell_length_c 6.791(2)
_cell_measurement_reflns_used 20
_cell_measurement_temperature 150(2)
_cell_measurement_theta_max 10.0
_cell_measurement_theta_min 7.0
_cell_volume 482.6(2)
_computing_cell_refinement 'MSC/AFC Diffractometer Control Software'
_computing_data_collection
;
MSC/AFC Diffractometer Control Software
(Molecular Structure Corporation, 1994)
;
_computing_data_reduction 'TEXSAN for Windows (Molecular Structure Corporation, 1997)'
_computing_publication_material 'TEXSAN for Windows'
_computing_structure_refinement 'SHELXL97 (Sheldrick, 1997)'
_computing_structure_solution 'SHELXS86 (Sheldrick, 1985)'
_diffrn_ambient_temperature 150(2)
_diffrn_measurement_device AFC7S
_diffrn_measurement_method \w-2\q
_diffrn_radiation_monochromator graphite
_diffrn_radiation_source 'X-ray tube'
_diffrn_radiation_type MoK\a
_diffrn_radiation_wavelength 0.71073
_diffrn_reflns_av_R_equivalents 0.069
_diffrn_reflns_av_sigmaI/netI 0.0310
_diffrn_reflns_limit_h_max 8
_diffrn_reflns_limit_h_min 0
_diffrn_reflns_limit_k_max 9
_diffrn_reflns_limit_k_min -10
_diffrn_reflns_limit_l_max 7
_diffrn_reflns_limit_l_min -7
_diffrn_reflns_number 1373
_diffrn_reflns_reduction_process 'Lp corrections applied'
_diffrn_reflns_theta_max 24.61
_diffrn_reflns_theta_min 2.34
_diffrn_standards_decay_% -1.11
_diffrn_standards_interval_count 150
_diffrn_standards_number 3
_exptl_absorpt_coefficient_mu 0.084
_exptl_absorpt_correction_T_max 1.000
_exptl_absorpt_correction_T_min 0.905
_exptl_absorpt_correction_type '\y scans (North et al., 1968)'
_exptl_crystal_colour colourless
_exptl_crystal_density_diffrn 1.247
_exptl_crystal_density_method 'not measured'
_exptl_crystal_description block
_exptl_crystal_F_000 198
_exptl_crystal_size_max 0.75
_exptl_crystal_size_mid 0.41
_exptl_crystal_size_min 0.10
_refine_diff_density_max 0.134
_refine_diff_density_min -0.230
_refine_ls_extinction_method none
_refine_ls_goodness_of_fit_ref 1.063
_refine_ls_hydrogen_treatment mixed
_refine_ls_matrix_type full
_refine_ls_number_parameters 121
_refine_ls_number_reflns 1266
_refine_ls_number_restraints 0
_refine_ls_restrained_S_all 1.063
_refine_ls_R_factor_all 0.047
_refine_ls_R_factor_gt 0.036
_refine_ls_shift/su_max 0.001
_refine_ls_shift/su_mean 0.000
_refine_ls_structure_factor_coef Fsqd
_refine_ls_weighting_details 'w = 1/[\s^2^(Fo^2^)+(0.0600P)^2^ + 0.1100P] where P = (Fo^2^+2Fc^2^)/3'
_refine_ls_weighting_scheme calc
_refine_ls_wR_factor_ref 0.105
_reflns_number_gt 1048
_reflns_number_total 1266
_reflns_threshold_expression I>2\s(I)
_cod_data_source_file qb0097.cif
_cod_data_source_block QB0097
_cod_depositor_comments
;
The following automatic conversions were performed:

'_refine_ls_weighting_scheme' value 'calc w =
1/[\s^2^(Fo^2^)+(0.0600P)^2^ + 0.1100P] where P = (Fo^2^+2Fc^2^)/3'
was changed to 'calc'. New tag '_refine_ls_weighting_details' was
created. The value of the new tag was set to 'w =
1/[\s^2^(Fo^2^)+(0.0600P)^2^ + 0.1100P] where P = (Fo^2^+2Fc^2^)/3'.

Automatic conversion script
Id: cif_fix_values 3143 2015-03-26 13:38:13Z robertas 
;
_cod_database_code 2008843
_cod_database_fobs_code 2008843

loop_
_symmetry_equiv_pos_as_xyz
'  +x,  +y,  +z'
'  -x,  -y,  -z'

loop_
_atom_site_label
_atom_site_fract_x
_atom_site_fract_y
_atom_site_fract_z
_atom_site_U_iso_or_equiv
_atom_site_adp_type
_atom_site_calc_flag
_atom_site_refinement_flags
_atom_site_occupancy
_atom_site_disorder_assembly
_atom_site_disorder_group
_atom_site_type_symbol
O1 -0.21016(16) 0.97837(14) 0.07074(18) 0.0312(4) Uani d . 1 . . O
O2 0.17009(16) 0.87423(14) 0.24420(17) 0.0302(4) Uani d . 1 . . O
H2A 0.1765 0.9192 0.1489 0.044(3) Uiso calc R 1 . . H
C1 -0.4214(2) 0.9300(2) 0.4863(2) 0.0255(5) Uani d . 1 . . C
H1A -0.4474 0.8374 0.5075 0.0292(14) Uiso calc R 1 . . H
H1B -0.3239 0.9403 0.5901 0.0292(14) Uiso calc R 1 . . H
C2 -0.3668(2) 0.9084(2) 0.2792(3) 0.0249(4) Uani d . 1 . . C
H2 -0.4655 0.8950 0.1769 0.0292(14) Uiso calc R 1 . . H
C3 -0.3188(2) 1.0414(2) 0.2261(3) 0.0269(5) Uani d . 1 . . C
H3A -0.4238 1.1236 0.1765 0.0292(14) Uiso calc R 1 . . H
H3B -0.2558 1.0848 0.3457 0.0292(14) Uiso calc R 1 . . H
C4 -0.2053(2) 0.77326(19) 0.2389(2) 0.0242(5) Uani d . 1 . . C
H4 -0.2336 0.6749 0.2139 0.0292(14) Uiso calc R 1 . . H
C5 -0.0532(2) 0.7621(2) 0.4097(3) 0.0251(4) Uani d . 1 . . C
H5A -0.0481 0.8666 0.4592 0.0292(14) Uiso calc R 1 . . H
H5B -0.0726 0.7170 0.5228 0.0292(14) Uiso calc R 1 . . H
C6 0.1160(2) 0.6662(2) 0.3432(3) 0.0256(5) Uani d . 1 . . C
C7 0.1586(2) 0.72460(19) 0.1688(3) 0.0259(5) Uani d . 1 . . C
C8 0.0113(2) 0.7359(2) -0.0071(3) 0.0273(5) Uani d . 1 . . C
H8A 0.0288 0.7927 -0.1093 0.0292(14) Uiso calc R 1 . . H
H8B 0.0193 0.6308 -0.0699 0.0292(14) Uiso calc R 1 . . H
C9 -0.1696(2) 0.8133(2) 0.0453(3) 0.0263(5) Uani d . 1 . . C
H9 -0.2532 0.7865 -0.0687 0.0292(14) Uiso calc R 1 . . H
C10 0.2160(3) 0.5426(2) 0.4304(3) 0.0390(5) Uani d . 1 . . C
H10A 0.1815 0.5119 0.5389 0.0292(14) Uiso calc R 1 . . H
H10B 0.3224 0.4843 0.3846 0.0292(14) Uiso calc R 1 . . H
C11 0.3281(3) 0.6262(2) 0.0975(3) 0.0364(5) Uani d . 1 . . C
H11A 0.3469 0.6708 -0.0148 0.044(3) Uiso calc R 1 . . H
H11B 0.3234 0.5221 0.0529 0.044(3) Uiso calc R 1 . . H
H11C 0.4232 0.6223 0.2085 0.044(3) Uiso calc R 1 . . H

loop_
_atom_site_aniso_label
_atom_site_aniso_U_11
_atom_site_aniso_U_22
_atom_site_aniso_U_33
_atom_site_aniso_U_12
_atom_site_aniso_U_13
_atom_site_aniso_U_23
O1 0.0365(8) 0.0305(8) 0.0286(7) -0.0038(6) 0.0165(6) 0.0099(5)
O2 0.0423(8) 0.0300(7) 0.0246(7) -0.0174(6) 0.0090(6) 0.0035(5)
C1 0.0275(10) 0.0335(10) 0.0200(9) -0.0138(8) 0.0056(7) 0.0039(8)
C2 0.0247(10) 0.0322(10) 0.0191(9) -0.0102(8) 0.0041(7) 0.0020(7)
C3 0.0279(10) 0.0319(10) 0.0208(9) -0.0056(8) 0.0088(8) 0.0050(8)
C4 0.0300(10) 0.0263(10) 0.0197(9) -0.0125(8) 0.0065(8) 0.0008(7)
C5 0.0325(10) 0.0274(10) 0.0192(9) -0.0114(8) 0.0066(8) 0.0056(7)
C6 0.0291(10) 0.0257(10) 0.0240(10) -0.0111(8) 0.0032(8) 0.0032(8)
C7 0.0304(10) 0.0241(10) 0.0259(10) -0.0100(8) 0.0094(8) 0.0007(8)
C8 0.0353(11) 0.0287(10) 0.0209(9) -0.0112(8) 0.0112(8) 0.0002(7)
C9 0.0291(10) 0.0317(11) 0.0194(9) -0.0105(8) 0.0051(7) 0.0026(8)
C10 0.0390(12) 0.0374(12) 0.0432(12) -0.0075(10) 0.0121(10) 0.0152(10)
C11 0.0345(11) 0.0393(12) 0.0352(11) -0.0070(9) 0.0140(9) 0.0028(9)

loop_
_atom_type_symbol
_atom_type_scat_dispersion_real
_atom_type_scat_dispersion_imag
_atom_type_scat_source
C 0.002 0.002
;International Tables for Crystallography
(1992, Vol. C, Table 6.1.1.2)
;
H 0.000 0.000
;International Tables for Crystallography
(1992, Vol. C, Table 6.1.1.2)
;
O 0.008 0.006
;International Tables for Crystallography
(1992, Vol. C, Table 6.1.1.2)
;

loop_
_geom_angle_atom_site_label_1
_geom_angle_atom_site_label_2
_geom_angle_atom_site_label_3
_geom_angle_site_symmetry_1
_geom_angle
C3 O1 C9 . 109.34(12)
C7 O2 H2A . 109.5
C1 C1 C2 2_476 113.03(18)
C1 C1 H1A 2_476 109.0
C2 C1 H1A . 109.0
C1 C1 H1B 2_476 109.0
C2 C1 H1B . 109.0
H1A C1 H1B . 107.8
C1 C2 C3 . 115.12(15)
C1 C2 C4 . 117.08(15)
C3 C2 C4 . 100.77(14)
C1 C2 H2 . 107.8
C3 C2 H2 . 107.8
C4 C2 H2 . 107.8
O1 C3 C2 . 106.21(14)
O1 C3 H3A . 110.5
C2 C3 H3A . 110.5
O1 C3 H3B . 110.5
C2 C3 H3B . 110.5
H3A C3 H3B . 108.7
C9 C4 C5 . 112.18(14)
C9 C4 C2 . 100.90(14)
C5 C4 C2 . 112.98(14)
C9 C4 H4 . 110.2
C5 C4 H4 . 110.2
C2 C4 H4 . 110.2
C6 C5 C4 . 112.20(14)
C6 C5 H5A . 109.2
C4 C5 H5A . 109.2
C6 C5 H5B . 109.2
C4 C5 H5B . 109.2
H5A C5 H5B . 107.9
C10 C6 C5 . 122.12(17)
C10 C6 C7 . 124.18(17)
C5 C6 C7 . 113.70(14)
O2 C7 C6 . 104.81(13)
O2 C7 C11 . 109.09(14)
C6 C7 C11 . 114.08(15)
O2 C7 C8 . 110.46(14)
C6 C7 C8 . 109.00(14)
C11 C7 C8 . 109.31(15)
C9 C8 C7 . 115.85(14)
C9 C8 H8A . 108.3
C7 C8 H8A . 108.3
C9 C8 H8B . 108.3
C7 C8 H8B . 108.3
H8A C8 H8B . 107.4
O1 C9 C8 . 111.11(14)
O1 C9 C4 . 104.60(13)
C8 C9 C4 . 116.34(15)
O1 C9 H9 . 108.2
C8 C9 H9 . 108.2
C4 C9 H9 . 108.2
C6 C10 H10A . 120.0
C6 C10 H10B . 120.0
H10A C10 H10B . 120.0
C7 C11 H11A . 109.5
C7 C11 H11B . 109.5
H11A C11 H11B . 109.5
C7 C11 H11C . 109.5
H11A C11 H11C . 109.5
H11B C11 H11C . 109.5

loop_
_geom_bond_atom_site_label_1
_geom_bond_atom_site_label_2
_geom_bond_site_symmetry_2
_geom_bond_distance
_geom_bond_publ_flag
O1 C3 . 1.444(2) ?
O1 C9 . 1.446(2) ?
O2 C7 . 1.435(2) ?
O2 H2A . 0.8400 ?
C1 C1 2_476 1.521(3) ?
C1 C2 . 1.521(2) ?
C1 H1A . 0.9900 ?
C1 H1B . 0.9900 ?
C2 C3 . 1.526(3) ?
C2 C4 . 1.535(2) ?
C2 H2 . 1.0000 ?
C3 H3A . 0.9900 ?
C3 H3B . 0.9900 ?
C4 C9 . 1.524(2) ?
C4 C5 . 1.535(2) ?
C4 H4 . 1.0000 ?
C5 C6 . 1.500(3) ?
C5 H5A . 0.9900 ?
C5 H5B . 0.9900 ?
C6 C10 . 1.320(3) ?
C6 C7 . 1.517(3) ?
C7 C11 . 1.520(3) ?
C7 C8 . 1.530(3) ?
C8 C9 . 1.517(2) ?
C8 H8A . 0.9900 ?
C8 H8B . 0.9900 ?
C9 H9 . 1.0000 ?
C10 H10A . 0.9500 ?
C10 H10B . 0.9500 ?
C11 H11A . 0.9800 ?
C11 H11B . 0.9800 ?
C11 H11C . 0.9800 ?
